data_1517841
loop_
_publ_author_name
'Tacke, R.'
'Lopez-Mras, A.'
'Becht, J.'
'Sheldrick, W. S.'

_publ_section_title
;
 Synthese sowie kristall- und molekulstruktur von
 tetrafluoro[2-(pyrrolidinio)ethyl]silicat
;
_journal_name_full 'Zeitschrift fuer Anorganische und Allgemeine Chemie'
_journal_page_first 1012
_journal_page_last 1016
_journal_volume 619
_journal_year 1993
_chemical_formula_sum 'C6 H13 F4 N Si'
_chemical_formula_weight 203.3
_space_group_IT_number 14
_symmetry_cell_setting monoclinic
_symmetry_Int_Tables_number 14
_symmetry_space_group_name_Hall '-P 2ybc'
_symmetry_space_group_name_H-M 'P 1 21/c 1'
_cell_angle_alpha 90
_cell_angle_beta 100.15(2)
_cell_angle_gamma 90
_cell_formula_units_Z 4
_cell_length_a 7.690(3)
_cell_length_b 9.903(4)
_cell_length_c 11.827(4)
_cell_volume 886.6(6)
_diffrn_radiation_probe x-ray
_diffrn_radiation_type MoK\a
_diffrn_radiation_wavelength 0.71073
_exptl_absorpt_coefficient_mu 2.69
_exptl_crystal_density_diffrn 1.523
_exptl_crystal_F_000 424
_refine_ls_number_parameters 162
_refine_ls_number_reflns 1195
_refine_ls_R_factor_gt 0.036
_refine_ls_wR_factor_gt 0.035
_cod_data_source_file SiF4C6H5N.cif
_cod_data_source_block SiF4C6N
_cod_original_sg_symbol_H-M 'P 21/c'
_cod_database_code 1517841

loop_
_symmetry_equiv_pos_site_id
_symmetry_equiv_pos_as_xyz
1 x,y,z
2 -x,1/2+y,1/2-z
3 -x,-y,-z
4 x,1/2-y,1/2+z

loop_
_atom_site_label
_atom_site_type_symbol
_atom_site_thermal_displace_type
_atom_site_fract_x
_atom_site_fract_y
_atom_site_fract_z
_atom_site_occupancy
_atom_site_U_iso_or_equiv
Si Si Uiso 0.65580(10) 0.21700(10) 0.45090(10) 1.000 0.0220(10)
FL F Uiso 0.5183(2) 0.33470(10) 0.37680(10) 1.000 0.0280(10)
F2 F Uiso 0.7920(2) 0.0963(2) 0.51150(10) 1.000 0.0310(10)
F3 F Uiso 0.8143(2) 0.3249(2) 0.46670(10) 1.000 0.0390(10)
F4 F Uiso 0.6204(2) 0.1282(2) 0.33330(10) 1.000 0.0340(10)
N N Uiso 0.2993(3) 0.2880(2) 0.6794(2) 1.000 0.0210(10)
C1 C Uiso 0.5154(4) 0.2000(3) 0.5643(3) 1.000 0.0260(10)
C2 C Uiso 0.3942(4) 0.3151(3) 0.5813(3) 1.000 0.0250(10)
C3 C Uiso 0.2009(4) 0.4087(3) 0.7138(3) 1.000 0.0360(10)
C4 C Uiso 0.0626(5) 0.3526(3) 0.7752(4) 1.000 0.0480(10)
C5 C Uiso 0.0569(4) 0.2012(3) 0.7534(3) 1.000 0.0300(10)
C6 C Uiso 0.1654(4) 0.1778(3) 0.6602(3) 1.000 0.0290(10)

loop_
_geom_angle_atom_site_label_1
_geom_angle_atom_site_label_2
_geom_angle_atom_site_label_3
_geom_angle
_geom_angle_publ_flag
FL Si F2 174.72(10) yes
FL Si F3 89.67(9) yes
FL Si F4 86.28(9) yes
FL Si C1 92.63(12) yes
F2 Si F3 91.18(10) yes
F2 Si F4 88.73(9) yes
F2 Si C1 91.46(12) yes
F3 Si F4 117.90(10) yes
F3 Si C1 119.87(13) yes
F4 Si C1 122.21(13) yes
C2 N C3 113.7(2) yes
C2 N C6 115.5(2) yes
C3 N C6 104.8(2) yes
Si C1 C2 118.4(2) yes
N C2 C1 111.4(2) yes
N C3 C4 105.7(2) yes
C3 C4 C5 106.6(3) no
C4 C5 C6 105.8(3) no
N C6 C5 103.4(2) yes

loop_
_geom_bond_atom_site_label_1
_geom_bond_atom_site_label_2
_geom_bond_distance
_geom_bond_publ_flag
Si FL 1.7082(17) yes
Si F2 1.666(2) yes
Si F3 1.607(2) yes
Si F4 1.6274(19) yes
Si C1 1.872(4) yes
N C2 1.500(4) yes
N C3 1.508(4) yes
N C6 1.490(4) yes
C1 C2 1.508(4) no
C3 C4 1.496(5) no
C4 C5 1.521(4) no
C5 C6 1.513(5) no

loop_
_geom_torsion_atom_site_label_1
_geom_torsion_atom_site_label_2
_geom_torsion_atom_site_label_3
_geom_torsion_atom_site_label_4
_geom_torsion
_geom_torsion_publ_flag
FL Si C1 C2 -22.8(3) no
F2 Si C1 C2 160.6(2) no
F3 Si C1 C2 68.4(3) no
F4 Si C1 C2 -110.0(2) no
C2 N C3 C4 158.1(3) no
C3 N C2 C1 170.0(3) no
C6 N C2 C1 -68.8(3) no
C3 N C6 C5 -37.7(3) no
C6 N C3 C4 31.0(3) no
C2 N C6 C5 -163.6(2) no
Si C1 C2 N -176.9(2) no
N C3 C4 C5 -11.8(4) no
C3 C4 C5 C6 -11.3(4) no
C4 C5 C6 N 30.2(3) no
